data_1571883
loop_
_publ_author_name
'Carroll, Robert C.'
'Coles, Simon J.'

_publ_section_title
;
 Statistical optimization of guest uptake in crystalline sponges: grading
 structural outcomes.
;
_journal_coeditor_code LT5068
_journal_issue 4
_journal_name_full IUCrJ
_journal_paper_doi 10.1107/S2052252524004871
_journal_volume 11
_journal_year 2024
_chemical_formula_moiety 'C36 H24 I6 N12 Zn3'
_chemical_formula_sum 'C36 H24 I6 N12 Zn3'
_chemical_formula_weight 1582.18
_chemical_name_systematic phenyl(p-tolyl)methanone
_space_group_crystal_system monoclinic
_space_group_IT_number 15
_space_group_name_Hall '-C 2yc'
_space_group_name_H-M_alt 'C 1 2/c 1'
_atom_sites_solution_hydrogens geom
_atom_sites_solution_primary dual
_audit_creation_date 2024-03-26
_audit_creation_method
;
Olex2 1.5-alpha
(compiled 2024.02.16 svn.r378c4104 for OlexSys, GUI svn.r6928)
;
_cell_angle_alpha 90
_cell_angle_beta 102.4170(10)
_cell_angle_gamma 90
_cell_formula_units_Z 8
_cell_length_a 35.2498(4)
_cell_length_b 14.90120(10)
_cell_length_c 31.3590(4)
_cell_measurement_reflns_used 16768
_cell_measurement_temperature 100.00(10)
_cell_measurement_theta_max 69.1830
_cell_measurement_theta_min 2.6110
_cell_volume 16086.5(3)
_computing_cell_refinement 'CrysAlisPro 1.171.42.72a (Rigaku OD, 2022)'
_computing_data_collection 'CrysAlisPro 1.171.42.72a (Rigaku OD, 2022)'
_computing_data_reduction 'CrysAlisPro 1.171.42.72a (Rigaku OD, 2022)'
_computing_molecular_graphics 'Olex2 1.5-alpha (Dolomanov et al., 2009)'
_computing_publication_material 'Olex2 1.5-alpha (Dolomanov et al., 2009)'
_computing_structure_refinement 'SHELXL 2016/6 (Sheldrick, 2015)'
_computing_structure_solution 'SHELXT 2014/5 (Sheldrick, 2014)'
_diffrn_ambient_environment N~2~
_diffrn_ambient_temperature 100.00(10)
_diffrn_detector 'hybrid pixel array detector'
_diffrn_detector_area_resol_mean 10
_diffrn_detector_dtime 0.000
_diffrn_detector_type 'Rigaku, HyPix Arc-100'
_diffrn_measured_fraction_theta_full 0.996
_diffrn_measured_fraction_theta_max 0.994
_diffrn_measurement_details
;
List of Runs (angles in degrees, time in seconds):

  # Type    Start    End  Width  t~exp~   \w     \q     \k     \f   Frames
--------------------------------------------------------------------------
  1  \w    112.00 146.00   0.50    4.00    --   83.39  74.00 -67.00   68
  2  \w     21.00  97.00   0.50    4.00    --   83.39 -74.00 163.00  152
  3  \w    109.00 155.00   0.50    4.00    --   83.39  37.00 -90.00   92
  4  \w     37.00  98.00   0.50    4.00    --   83.39 -77.00-120.00  122
  5  \w     12.00  42.00   0.50    4.00    --   83.39 -37.00 150.00   60
  6  \w     92.00 142.00   0.50    4.00    --   83.39   0.00 -90.00  100
  7  \w     40.00  66.00   0.50    4.00    --   83.39 -77.00 120.00   52
  8  \w     17.00  42.00   0.50    4.00    --   83.39 -37.00 -90.00   50
  9  \w     12.00  38.00   0.50    4.00    --   83.39 -37.00  60.00   52
 10  \w     38.00  82.00   0.50    4.00    --   83.39   0.00 -90.00   88
 11  \w     80.00 121.00   0.50    4.00    --   83.39  57.00-120.00   82
 12  \w     12.00  37.00   0.50    4.00    --   83.39 -37.00   0.00   50
 13  \w     23.00  48.00   0.50    4.00    --   83.39 -57.00 -90.00   50
 14  \w     14.00  44.00   0.50    4.00    --   83.39 -37.00-180.00   60
 15  \w     74.00 123.00   0.50    4.00    --   83.39  57.00  60.00   98
 16  \w     12.00  42.00   0.50    4.00    --   83.39 -37.00 -30.00   60
 17  \w    -93.00 -34.00   0.50    4.00    --  -79.34  74.00 -67.00  118
 18  \w   -122.00 -67.00   0.50    4.00    --  -79.34 -74.00 163.00  110
 19  \w   -135.00 -90.00   0.50    4.00    --  -79.34 -99.00 -60.00   90
 20  \w    -34.00  -9.00   0.50    4.00    --  -79.34  37.00 150.00   50
 21  \w   -139.00-114.00   0.50    4.00    --  -79.34 -99.00 -90.00   50
 22  \w   -115.00 -89.00   0.50    1.60    --  -55.07 -74.00 163.00   52
 23  \w    -80.00 -41.00   0.50    1.60    --  -55.07 -74.00 163.00   78
 24  \w    -30.00   7.00   0.50    1.60    --  -55.07  74.00 -67.00   74
 25  \w    -23.00   7.00   0.50    1.60    --  -55.07  19.00 -60.00   60
 26  \w    -24.00  14.00   0.50    1.60    --  -55.07  19.00-120.00   76
 27  \w     -5.00  29.00   0.50    1.60    --   52.07 -74.00 163.00   68
 28  \w     52.00  77.00   0.50    1.60    --   52.07  74.00 -67.00   50
 29  \w    -12.00  27.00   0.50    1.60    --   52.07 -19.00-180.00   78
;
_diffrn_measurement_device 'four-circle diffractometer'
_diffrn_measurement_device_details 'Rigaku, UG2 \k goniometer'
_diffrn_measurement_device_type
; Rigaku 007HF diffractometer equipped with Arc)Sec VHF Varimax confocal
 mirrors and a UG2 goniometer and HyPix Arc-100 detector
;
_diffrn_measurement_method 'profile data from \w-scans'
_diffrn_measurement_specimen_support 'MiTeGen loops'
_diffrn_orient_matrix_type 'CrysAlisPro convention (1999,Acta A55,543-557)'
_diffrn_orient_matrix_UB_11 -0.0339811000
_diffrn_orient_matrix_UB_12 0.0567892000
_diffrn_orient_matrix_UB_13 -0.0253746000
_diffrn_orient_matrix_UB_21 0.0033977000
_diffrn_orient_matrix_UB_22 0.0628437000
_diffrn_orient_matrix_UB_23 0.0396555000
_diffrn_orient_matrix_UB_31 0.0289461000
_diffrn_orient_matrix_UB_32 0.0592639000
_diffrn_orient_matrix_UB_33 -0.0176906000
_diffrn_radiation_collimation 0.3
_diffrn_radiation_monochromator 'Arc)Sec VHF Varimax focusing mirrors'
_diffrn_radiation_probe x-ray
_diffrn_radiation_type 'Cu K\a'
_diffrn_radiation_wavelength 1.54184
_diffrn_reflns_av_R_equivalents 0.0222
_diffrn_reflns_av_unetI/netI 0.0185
_diffrn_reflns_Laue_measured_fraction_full 0.996
_diffrn_reflns_Laue_measured_fraction_max 0.994
_diffrn_reflns_limit_h_max 42
_diffrn_reflns_limit_h_min -41
_diffrn_reflns_limit_k_max 16
_diffrn_reflns_limit_k_min -17
_diffrn_reflns_limit_l_max 35
_diffrn_reflns_limit_l_min -37
_diffrn_reflns_number 68924
_diffrn_reflns_point_group_measured_fraction_full 0.996
_diffrn_reflns_point_group_measured_fraction_max 0.994
_diffrn_reflns_theta_full 67.684
_diffrn_reflns_theta_max 68.249
_diffrn_reflns_theta_min 2.567
_diffrn_source 'Rotating anode'
_diffrn_source_current 30.0
_diffrn_source_power 1.2
_diffrn_source_target Cu
_diffrn_source_type 'Rigaku 007 HF'
_diffrn_source_voltage 40.0
_exptl_absorpt_coefficient_mu 19.316
_exptl_absorpt_correction_T_max 0.467
_exptl_absorpt_correction_T_min 0.222
_exptl_absorpt_correction_type analytical
_exptl_absorpt_process_details
;
CrysAlisPro 1.171.42.72a (Rigaku Oxford Diffraction, 2022)
Analytical numeric absorption correction using a multifaceted crystal
model based on expressions derived by R.C. Clark & J.S. Reid.
(Clark, R. C. & Reid, J. S. (1995). Acta Cryst. A51, 887-897)
Empirical absorption correction using spherical harmonics,
implemented in SCALE3 ABSPACK scaling algorithm.
;
_exptl_crystal_colour colourless
_exptl_crystal_colour_primary colourless
_exptl_crystal_density_diffrn 1.307
_exptl_crystal_description block
_exptl_crystal_F_000 5856
_exptl_crystal_size_max 0.12
_exptl_crystal_size_mid 0.09
_exptl_crystal_size_min 0.06
_refine_diff_density_max 0.504
_refine_diff_density_min -0.364
_refine_diff_density_rms 0.054
_refine_ls_extinction_method none
_refine_ls_goodness_of_fit_ref 1.088
_refine_ls_hydrogen_treatment constr
_refine_ls_matrix_type full
_refine_ls_number_parameters 598
_refine_ls_number_reflns 14633
_refine_ls_number_restraints 21
_refine_ls_restrained_S_all 1.091
_refine_ls_R_factor_all 0.0362
_refine_ls_R_factor_gt 0.0302
_refine_ls_shift/su_max 0.002
_refine_ls_shift/su_mean 0.000
_refine_ls_structure_factor_coef Fsqd
_refine_ls_weighting_details 'w=1/[\s^2^(Fo^2^)+(0.0540P)^2^+5.8687P] where P=(Fo^2^+2Fc^2^)/3'
_refine_ls_weighting_scheme calc
_refine_ls_wR_factor_gt 0.0925
_refine_ls_wR_factor_ref 0.0952
_reflns_Friedel_coverage 0.000
_reflns_number_gt 11920
_reflns_number_total 14633
_reflns_threshold_expression 'I > 2\s(I)'
_cod_data_source_file lt5068.cif
_cod_data_source_block 4_mbp_50_10_96b
_cod_database_code 1571883
_shelx_shelxl_version_number 2016/6
_chemical_oxdiff_formula '(Zn3 I6 N12 H24 C36) (C14 H12 O)2 (C6 H12)4'
_chemical_oxdiff_usercomment 4-methylbenzophenone
_shelx_space_group_comment
;
The symmetry employed for this shelxl refinement is uniquely defined
by the following loop, which should always be used as a source of
symmetry information in preference to the above space-group names.
They are only intended as comments.
;
_shelx_estimated_absorpt_t_max 0.390
_shelx_estimated_absorpt_t_min 0.205
_olex2_refinement_description
;
1. Fixed Uiso
 At 1.2 times of:
  All C(H) groups
2. Restrained distances
 I303-Zn32 \\sim I403-Zn42
 with sigma of 0.02
 I304-Zn32 \\sim I404-Zn42
 with sigma of 0.02
 Zn32-N305 \\sim Zn42-N305
 with sigma of 0.02
 I303-I304 \\sim I403-I404
 with sigma of 0.04
 I303-N305 \\sim I403-N305
 with sigma of 0.04
 I304-N305 \\sim I404-N305
 with sigma of 0.04
 I302-Zn31 \\sim I402-Zn41
 with sigma of 0.02
 I301-Zn31 \\sim I401-Zn41
 with sigma of 0.02
 Zn31-N301 \\sim Zn41-N301
 with sigma of 0.02
 I302-I301 \\sim I402-I401
 with sigma of 0.04
 I302-N301 \\sim I402-N301
 with sigma of 0.04
 I301-N301 \\sim I401-N301
 with sigma of 0.04
 I306-Zn33 \\sim I406-Zn43
 with sigma of 0.02
 I305-Zn33 \\sim I405-Zn43
 with sigma of 0.02
 Zn33-N306 \\sim Zn43-N306
 with sigma of 0.02
 Zn33-N307 \\sim Zn43-N307
 with sigma of 0.02
 I306-I305 \\sim I406-I405
 with sigma of 0.04
 I306-N306 \\sim I406-N306
 with sigma of 0.04
 I306-N307 \\sim I406-N307
 with sigma of 0.04
 I305-N306 \\sim I405-N306
 with sigma of 0.04
 I305-N307 \\sim I405-N307
 with sigma of 0.04
3. Others
 Sof(I403)=Sof(Zn42)=Sof(I404)=1-FVAR(1)
 Sof(I303)=Sof(I304)=Sof(Zn32)=FVAR(1)
 Sof(I402)=Sof(Zn41)=Sof(I401)=1-FVAR(2)
 Sof(I302)=Sof(I301)=Sof(Zn31)=FVAR(2)
 Sof(I405)=Sof(Zn43)=Sof(I406)=1-FVAR(3)
 Sof(I306)=Sof(I305)=Sof(Zn33)=FVAR(3)
4.a Aromatic/amide H refined with riding coordinates:
 C302(H302), C335(H335), C301(H301), C310(H310), C311(H311), C336(H336),
 C317(H317), C314(H314), C318(H318), C313(H313), C315(H315), C312(H312),
 C331(H331), C322(H322), C323(H323), C330(H330), C319(H319), C333(H333),
 C320(H320), C332(H332), C304(H304), C328(H328), C329(H329), C305(H305)
;
_smtbx_masks_void_probe_radius 1.2
_smtbx_masks_void_truncation_radius 1.2
_olex2_date_sample_data_collection 2024-03-19
_olex2_date_sample_submission 2024-03-19
_olex2_submission_original_sample_id '4-Methylbenzophenone 50_10_96b'
_olex2_submission_special_instructions 'No special instructions were received'
_oxdiff_exptl_absorpt_empirical_details
;
Empirical correction (ABSPACK) includes:
- Absorption correction using spherical harmonics
- Frame scaling
- Detector area scaling
- B-factor correction
;
_oxdiff_exptl_absorpt_empirical_full_max 3.206
_oxdiff_exptl_absorpt_empirical_full_min 0.502

loop_
_space_group_symop_operation_xyz
'x, y, z'
'-x, y, -z+1/2'
'x+1/2, y+1/2, z'
'-x+1/2, y+1/2, -z+1/2'
'-x, -y, -z'
'x, -y, z-1/2'
'-x+1/2, -y+1/2, -z'
'x+1/2, -y+1/2, z-1/2'

loop_
_atom_site_label
_atom_site_type_symbol
_atom_site_fract_x
_atom_site_fract_y
_atom_site_fract_z
_atom_site_U_iso_or_equiv
_atom_site_adp_type
_atom_site_occupancy
_atom_site_site_symmetry_order
_atom_site_calc_flag
_atom_site_refinement_flags_posn
_atom_site_refinement_flags_adp
_atom_site_refinement_flags_occupancy
_atom_site_disorder_assembly
_atom_site_disorder_group
I306 I 0.73143(6) 0.73594(13) 0.29548(5) 0.0796(3) Uani 0.646(9) 1 d D . P A 1
I305 I 0.62430(6) 0.66425(12) 0.19755(5) 0.0914(4) Uani 0.646(9) 1 d D . P A 1
I302 I 0.52154(5) -0.14160(12) 0.12809(5) 0.0858(3) Uani 0.630(9) 1 d D . P B 1
I303 I 0.89315(6) -0.23812(15) 0.39839(8) 0.0983(4) Uani 0.584(12) 1 d D . P C 1
I304 I 0.85628(7) -0.0898(2) 0.50878(8) 0.0982(5) Uani 0.584(12) 1 d D . P C 1
I301 I 0.61400(4) -0.23901(9) 0.05959(5) 0.0876(4) Uani 0.630(9) 1 d D . P B 1
Zn32 Zn 0.87577(14) -0.0959(4) 0.43554(16) 0.0637(7) Uani 0.584(12) 1 d D . P C 1
Zn33 Zn 0.67074(9) 0.6418(2) 0.27097(10) 0.0663(5) Uani 0.646(9) 1 d D . P A 1
Zn31 Zn 0.58002(8) -0.1192(2) 0.09407(11) 0.0631(4) Uani 0.630(9) 1 d D . P B 1
N304 N 0.73541(7) 0.18968(15) 0.30863(8) 0.0565(6) Uani 1 1 d . . . . .
N310 N 0.52559(7) 0.72658(16) 0.47065(8) 0.0576(6) Uani 1 1 d . . . . .
N303 N 0.72118(7) 0.05100(15) 0.27123(8) 0.0541(6) Uani 1 1 d . . . . .
N308 N 0.57660(7) 0.77421(16) 0.43765(8) 0.0600(6) Uani 1 1 d . . . . .
N302 N 0.68226(7) 0.17854(15) 0.24810(8) 0.0572(6) Uani 1 1 d . . . . .
N309 N 0.53954(7) 0.64609(17) 0.41051(9) 0.0616(6) Uani 1 1 d . . . . .
N305 N 0.83281(7) -0.02938(16) 0.39223(9) 0.0642(7) Uani 1 1 d D . . . .
N306 N 0.68470(8) 0.50574(17) 0.27658(9) 0.0676(7) Uani 1 1 d D . . . .
N307 N 0.64029(9) 0.65866(18) 0.31968(10) 0.0709(7) Uani 1 1 d D . . . .
N311 N 0.42225(7) 0.49159(18) 0.44031(9) 0.0670(7) Uani 1 1 d . . . . .
N301 N 0.62170(9) -0.05303(16) 0.14029(9) 0.0746(8) Uani 1 1 d D . . . .
N312 N 0.56963(9) 1.01499(19) 0.54805(10) 0.0742(8) Uani 1 1 d . . . . .
C306 C 0.69184(8) 0.09217(17) 0.24510(10) 0.0557(7) Uani 1 1 d . . . . .
C326 C 0.55400(9) 0.7833(2) 0.46607(10) 0.0572(7) Uani 1 1 d . . . . .
C325 C 0.51919(8) 0.66058(19) 0.44116(10) 0.0568(7) Uani 1 1 d . . . . .
C303 C 0.66775(8) 0.04003(18) 0.20877(10) 0.0582(7) Uani 1 1 d . . . . .
C309 C 0.77352(8) 0.05727(19) 0.33416(10) 0.0566(7) Uani 1 1 d . . . . .
C307 C 0.74169(8) 0.10232(19) 0.30316(10) 0.0541(7) Uani 1 1 d . . . . .
C308 C 0.70592(8) 0.22438(18) 0.27945(10) 0.0555(7) Uani 1 1 d . . . . .
C334 C 0.55928(9) 0.8647(2) 0.49462(10) 0.0611(8) Uani 1 1 d . . . . .
C324 C 0.56871(9) 0.7035(2) 0.41117(10) 0.0601(7) Uani 1 1 d . . . . .
C321 C 0.59351(9) 0.6878(2) 0.37975(10) 0.0626(8) Uani 1 1 d . . . . .
C316 C 0.69828(8) 0.32245(18) 0.27957(10) 0.0568(7) Uani 1 1 d . . . . .
C327 C 0.48572(9) 0.6010(2) 0.44148(10) 0.0583(7) Uani 1 1 d . . . . .
C302 C 0.67466(9) -0.0490(2) 0.20142(10) 0.0658(8) Uani 1 1 d . . . . .
H302 H 0.695180 -0.080045 0.220275 0.079 Uiso 1 1 calc R U . . .
C335 C 0.53239(9) 0.8879(2) 0.51817(11) 0.0654(8) Uani 1 1 d . . . . .
H335 H 0.509635 0.852682 0.516354 0.078 Uiso 1 1 calc R U . . .
C301 C 0.65178(10) -0.0926(2) 0.16678(11) 0.0682(9) Uani 1 1 d . . . . .
H301 H 0.657528 -0.153343 0.161383 0.082 Uiso 1 1 calc R U . . .
C310 C 0.78105(10) -0.0317(2) 0.32943(11) 0.0704(9) Uani 1 1 d . . . . .
H310 H 0.765710 -0.065206 0.306204 0.085 Uiso 1 1 calc R U . . .
C311 C 0.81094(10) -0.0728(2) 0.35841(12) 0.0731(10) Uani 1 1 d . . . . .
H311 H 0.816188 -0.134359 0.354190 0.088 Uiso 1 1 calc R U . . .
C336 C 0.53851(10) 0.9633(2) 0.54481(11) 0.0712(9) Uani 1 1 d . . . . .
H336 H 0.519736 0.978444 0.561282 0.085 Uiso 1 1 calc R U . . .
C317 C 0.72331(10) 0.3806(2) 0.30616(13) 0.0745(9) Uani 1 1 d . . . . .
H317 H 0.745523 0.358230 0.326019 0.089 Uiso 1 1 calc R U . . .
C314 C 0.66052(11) 0.4501(2) 0.25220(14) 0.0816(11) Uani 1 1 d . . . . .
H314 H 0.637869 0.473872 0.233597 0.098 Uiso 1 1 calc R U . . .
C318 C 0.71567(11) 0.4721(2) 0.30356(12) 0.0763(10) Uani 1 1 d . . . . .
H318 H 0.733155 0.511895 0.321660 0.092 Uiso 1 1 calc R U . . .
C313 C 0.79636(11) 0.1025(2) 0.36869(12) 0.0795(11) Uani 1 1 d . . . . .
H313 H 0.792253 0.164597 0.372864 0.095 Uiso 1 1 calc R U . . .
C315 C 0.66652(11) 0.3590(2) 0.25237(14) 0.0814(11) Uani 1 1 d . . . . .
H315 H 0.648565 0.321373 0.233553 0.098 Uiso 1 1 calc R U . . .
C312 C 0.82515(11) 0.0570(2) 0.39708(13) 0.0852(12) Uani 1 1 d . . . . .
H312 H 0.840205 0.088618 0.421181 0.102 Uiso 1 1 calc R U . . .
C331 C 0.46983(10) 0.5940(2) 0.47662(12) 0.0712(9) Uani 1 1 d . . . . .
H331 H 0.480432 0.627205 0.502289 0.085 Uiso 1 1 calc R U . . .
C322 C 0.62983(11) 0.7250(3) 0.38545(13) 0.0792(10) Uani 1 1 d . . . . .
H322 H 0.639452 0.761810 0.410145 0.095 Uiso 1 1 calc R U . . .
C323 C 0.65223(12) 0.7092(3) 0.35561(13) 0.0827(10) Uani 1 1 d . . . . .
H323 H 0.677403 0.735224 0.360487 0.099 Uiso 1 1 calc R U . . .
C330 C 0.43782(10) 0.5383(2) 0.47562(12) 0.0731(9) Uani 1 1 d . . . . .
H330 H 0.426982 0.533916 0.500780 0.088 Uiso 1 1 calc R U . . .
C319 C 0.60553(14) 0.6226(3) 0.31430(15) 0.0991(13) Uani 1 1 d . . . . .
H319 H 0.596578 0.586215 0.289274 0.119 Uiso 1 1 calc R U . . .
C333 C 0.59145(13) 0.9183(3) 0.49750(14) 0.0872(11) Uani 1 1 d . . . . .
H333 H 0.610662 0.904660 0.481374 0.105 Uiso 1 1 calc R U . . .
C320 C 0.58137(12) 0.6348(3) 0.34309(14) 0.0937(13) Uani 1 1 d . . . . .
H320 H 0.556546 0.607005 0.337789 0.112 Uiso 1 1 calc R U . . .
C332 C 0.59511(14) 0.9930(3) 0.52471(15) 0.0913(12) Uani 1 1 d . . . . .
H332 H 0.617259 1.030330 0.526526 0.110 Uiso 1 1 calc R U . . .
C304 C 0.63729(14) 0.0807(2) 0.18080(15) 0.1118(18) Uani 1 1 d . . . . .
H304 H 0.631780 0.142325 0.184361 0.134 Uiso 1 1 calc R U . . .
C328 C 0.46897(14) 0.5527(4) 0.40501(14) 0.1099(17) Uani 1 1 d . . . . .
H328 H 0.479187 0.556072 0.379384 0.132 Uiso 1 1 calc R U . . .
C329 C 0.43761(14) 0.4998(4) 0.40581(15) 0.1115(17) Uani 1 1 d . . . . .
H329 H 0.426265 0.467222 0.380193 0.134 Uiso 1 1 calc R U . . .
C305 C 0.61512(15) 0.0324(2) 0.14808(16) 0.123(2) Uani 1 1 d . . . . .
H305 H 0.593684 0.061413 0.129699 0.148 Uiso 1 1 calc R U . . .
I403 I 0.88880(15) -0.23612(19) 0.4091(3) 0.1317(12) Uani 0.416(12) 1 d D . P C 2
Zn42 Zn 0.8744(2) -0.0882(6) 0.4407(3) 0.0839(17) Uani 0.416(12) 1 d D . P C 2
I404 I 0.85381(13) -0.0762(4) 0.51251(16) 0.1268(12) Uani 0.416(12) 1 d D . P C 2
I402 I 0.5305(2) -0.1553(4) 0.1203(2) 0.1345(14) Uani 0.370(9) 1 d D . P B 2
Zn41 Zn 0.5885(2) -0.1217(4) 0.0877(2) 0.1006(18) Uani 0.370(9) 1 d D . P B 2
I401 I 0.6273(3) -0.2295(2) 0.05203(14) 0.1409(16) Uani 0.370(9) 1 d D . P B 2
I405 I 0.6349(2) 0.6742(3) 0.20148(15) 0.1154(10) Uani 0.354(9) 1 d D . P A 2
Zn43 Zn 0.6765(2) 0.6445(4) 0.2769(2) 0.0858(15) Uani 0.354(9) 1 d D . P A 2
I406 I 0.7410(2) 0.7242(3) 0.3061(3) 0.1115(13) Uani 0.354(9) 1 d D . P A 2

loop_
_atom_site_aniso_label
_atom_site_aniso_U_11
_atom_site_aniso_U_22
_atom_site_aniso_U_33
_atom_site_aniso_U_23
_atom_site_aniso_U_13
_atom_site_aniso_U_12
I306 0.0983(6) 0.0435(4) 0.1011(7) -0.0146(3) 0.0305(5) -0.0129(4)
I305 0.1304(7) 0.0582(4) 0.0728(5) 0.0089(3) -0.0068(7) 0.0051(5)
I302 0.0956(5) 0.0830(5) 0.0690(4) 0.0019(4) -0.0044(5) -0.0383(3)
I303 0.1216(7) 0.0531(5) 0.1071(7) 0.0001(4) -0.0042(12) 0.0193(4)
I304 0.0801(7) 0.1277(9) 0.0814(7) 0.0425(6) 0.0052(5) 0.0145(9)
I301 0.1157(8) 0.0438(3) 0.0878(5) -0.0025(3) -0.0128(3) 0.0054(3)
Zn32 0.0588(13) 0.0488(12) 0.0724(10) 0.0111(8) -0.0106(10) -0.0040(9)
Zn33 0.0858(8) 0.0360(9) 0.0717(7) -0.0019(5) 0.0053(7) 0.0046(6)
Zn31 0.0765(8) 0.0407(7) 0.0568(7) 0.0048(5) -0.0193(5) -0.0132(5)
N304 0.0634(14) 0.0339(12) 0.0631(14) -0.0009(10) -0.0065(11) -0.0067(10)
N310 0.0613(14) 0.0462(13) 0.0536(13) -0.0064(10) -0.0135(11) -0.0002(11)
N303 0.0573(13) 0.0323(11) 0.0616(14) 0.0012(10) -0.0119(11) -0.0074(10)
N308 0.0620(14) 0.0485(14) 0.0598(14) -0.0039(11) -0.0086(12) -0.0010(11)
N302 0.0587(13) 0.0323(11) 0.0698(15) 0.0010(10) -0.0103(11) -0.0058(10)
N309 0.0585(14) 0.0527(15) 0.0644(15) -0.0131(12) -0.0067(12) -0.0005(11)
N305 0.0635(14) 0.0416(13) 0.0740(16) 0.0094(12) -0.0150(12) -0.0103(11)
N306 0.0781(17) 0.0385(13) 0.0829(18) -0.0025(12) 0.0098(14) 0.0037(12)
N307 0.0839(19) 0.0454(14) 0.0817(19) -0.0056(13) 0.0143(15) 0.0016(13)
N311 0.0610(14) 0.0523(15) 0.0737(17) -0.0020(13) -0.0163(13) -0.0042(12)
N301 0.0954(19) 0.0338(13) 0.0723(16) 0.0083(11) -0.0313(14) -0.0078(12)
N312 0.0884(19) 0.0507(16) 0.0680(17) -0.0041(13) -0.0170(15) -0.0011(15)
C306 0.0585(15) 0.0327(14) 0.0660(17) 0.0043(12) -0.0086(13) -0.0063(12)
C326 0.0607(17) 0.0456(16) 0.0539(16) -0.0036(13) -0.0126(13) 0.0005(13)
C325 0.0550(15) 0.0469(16) 0.0587(17) -0.0044(13) -0.0100(13) 0.0015(12)
C303 0.0636(16) 0.0315(14) 0.0668(17) 0.0032(12) -0.0143(14) -0.0082(12)
C309 0.0592(16) 0.0395(15) 0.0612(17) 0.0043(12) -0.0088(13) -0.0082(12)
C307 0.0556(15) 0.0371(14) 0.0612(16) 0.0043(12) -0.0057(13) -0.0063(12)
C308 0.0577(15) 0.0365(14) 0.0649(17) 0.0027(12) -0.0034(13) -0.0051(12)
C334 0.0694(18) 0.0453(16) 0.0560(16) -0.0049(13) -0.0143(14) -0.0014(14)
C324 0.0597(17) 0.0503(17) 0.0622(17) -0.0089(14) -0.0047(14) 0.0030(14)
C321 0.0651(18) 0.0497(17) 0.0657(18) -0.0057(14) -0.0019(14) 0.0009(14)
C316 0.0587(16) 0.0362(14) 0.0699(18) -0.0038(13) 0.0014(13) -0.0019(12)
C327 0.0603(16) 0.0450(16) 0.0600(17) -0.0083(13) -0.0085(14) 0.0038(13)
C302 0.0723(19) 0.0421(16) 0.0679(19) 0.0012(14) -0.0181(15) 0.0009(14)
C335 0.0620(17) 0.0518(17) 0.0684(19) -0.0142(15) -0.0167(15) 0.0063(14)
C301 0.081(2) 0.0367(15) 0.0711(19) 0.0000(13) -0.0178(16) -0.0026(14)
C310 0.0730(19) 0.0407(16) 0.080(2) -0.0057(14) -0.0233(16) -0.0039(14)
C311 0.078(2) 0.0359(15) 0.085(2) 0.0028(15) -0.0270(17) -0.0040(14)
C336 0.077(2) 0.0528(18) 0.0675(19) -0.0107(15) -0.0193(16) 0.0111(16)
C317 0.076(2) 0.0425(17) 0.090(2) -0.0067(16) -0.0159(17) -0.0025(15)
C314 0.087(2) 0.0418(18) 0.102(3) -0.0080(17) -0.012(2) 0.0070(16)
C318 0.090(2) 0.0410(17) 0.085(2) -0.0065(16) -0.0080(19) -0.0112(16)
C313 0.089(2) 0.0374(16) 0.089(2) -0.0025(15) -0.0315(19) -0.0022(15)
C315 0.085(2) 0.0403(17) 0.100(3) -0.0103(17) -0.020(2) 0.0032(16)
C312 0.093(2) 0.0445(18) 0.091(2) -0.0023(17) -0.041(2) -0.0068(17)
C331 0.072(2) 0.062(2) 0.070(2) -0.0180(16) -0.0053(16) -0.0115(16)
C322 0.083(2) 0.079(2) 0.073(2) -0.0192(18) 0.0091(18) -0.0149(19)
C323 0.083(2) 0.073(2) 0.091(3) -0.017(2) 0.016(2) -0.0161(19)
C330 0.075(2) 0.060(2) 0.078(2) -0.0070(17) 0.0021(17) -0.0038(16)
C319 0.102(3) 0.102(3) 0.093(3) -0.040(3) 0.019(2) -0.018(3)
C333 0.101(3) 0.070(2) 0.089(3) -0.025(2) 0.019(2) -0.026(2)
C320 0.084(2) 0.104(3) 0.091(3) -0.040(2) 0.015(2) -0.023(2)
C332 0.101(3) 0.068(2) 0.100(3) -0.019(2) 0.011(2) -0.032(2)
C304 0.133(3) 0.0346(18) 0.123(3) -0.0104(19) -0.072(3) 0.0138(19)
C328 0.111(3) 0.139(4) 0.078(3) -0.043(3) 0.019(2) -0.064(3)
C329 0.113(3) 0.139(4) 0.081(3) -0.046(3) 0.016(2) -0.066(3)
C305 0.144(4) 0.043(2) 0.130(4) -0.011(2) -0.084(3) 0.013(2)
I403 0.1488(18) 0.0431(6) 0.150(2) -0.0098(10) -0.0868(14) 0.0224(10)
Zn42 0.080(3) 0.0479(16) 0.096(3) 0.0136(16) -0.0423(19) -0.0107(16)
I404 0.1078(19) 0.144(2) 0.1125(16) 0.0544(13) -0.0123(12) -0.0356(15)
I402 0.144(2) 0.0958(15) 0.1229(19) 0.0488(14) -0.0623(15) -0.0617(15)
Zn41 0.162(4) 0.0335(11) 0.074(2) 0.0074(12) -0.048(2) -0.004(2)
I401 0.234(4) 0.0527(8) 0.1138(11) 0.0102(8) -0.0108(19) 0.0434(15)
I405 0.170(3) 0.0725(14) 0.1187(19) 0.0362(11) 0.0634(15) 0.0495(15)
Zn43 0.128(3) 0.0321(14) 0.115(3) -0.0067(19) 0.065(3) -0.0019(19)
I406 0.117(2) 0.0446(10) 0.196(3) -0.0341(15) 0.085(2) -0.0244(12)

loop_
_atom_type_symbol
_atom_type_description
_atom_type_scat_dispersion_real
_atom_type_scat_dispersion_imag
_atom_type_scat_source
C C 0.0181 0.0091 'International Tables Vol C Tables 4.2.6.8 and 6.1.1.4'
H H 0.0000 0.0000 'International Tables Vol C Tables 4.2.6.8 and 6.1.1.4'
I I -0.3257 6.8362 'International Tables Vol C Tables 4.2.6.8 and 6.1.1.4'
N N 0.0311 0.0180 'International Tables Vol C Tables 4.2.6.8 and 6.1.1.4'
Zn Zn -1.5491 0.6778 'International Tables Vol C Tables 4.2.6.8 and 6.1.1.4'

loop_
_exptl_crystal_face_index_h
_exptl_crystal_face_index_k
_exptl_crystal_face_index_l
_exptl_crystal_face_perp_dist
1 0 0 0.0458
-1 0 0 0.0472
2 -1 2 0.0503
-2 -1 2 0.0512
-1 0 2 0.0312
1 1 2 0.0445
1 0 -2 0.0324
1 -2 -1 0.0505
2 0 -1 0.0369
0 2 -1 0.0567
2 1 -2 0.0429
-1 0 -1 0.0231
1 0 2 0.0324

loop_
_geom_angle_atom_site_label_1
_geom_angle_atom_site_label_2
_geom_angle_atom_site_label_3
_geom_angle
_geom_angle_site_symmetry_1
_geom_angle_site_symmetry_3
_geom_angle_publ_flag
I304 Zn32 I303 125.5(2) . . ?
N305 Zn32 I303 108.2(2) . . ?
N305 Zn32 I304 106.0(2) . . ?
N305 Zn32 N311 101.7(2) . 3_545 ?
N311 Zn32 I303 106.9(2) 3_545 . ?
N311 Zn32 I304 106.0(2) 3_545 . ?
I306 Zn33 I305 122.56(15) . . ?
N306 Zn33 I306 110.13(15) . . ?
N306 Zn33 I305 107.38(16) . . ?
N307 Zn33 I306 104.34(16) . . ?
N307 Zn33 I305 108.54(16) . . ?
N307 Zn33 N306 101.96(19) . . ?
I301 Zn31 I302 126.24(14) . . ?
N301 Zn31 I302 106.59(17) . . ?
N301 Zn31 I301 107.79(15) . . ?
N301 Zn31 N312 96.96(17) . 6_565 ?
N312 Zn31 I302 110.44(17) 6_565 . ?
N312 Zn31 I301 104.95(16) 6_565 . ?
C308 N304 C307 114.6(2) . . ?
C325 N310 C326 114.1(3) . . ?
C306 N303 C307 115.0(2) . . ?
C326 N308 C324 115.1(3) . . ?
C308 N302 C306 114.6(2) . . ?
C324 N309 C325 114.6(3) . . ?
C311 N305 Zn32 120.5(3) . . ?
C311 N305 Zn42 125.1(3) . . ?
C312 N305 Zn32 121.9(3) . . ?
C312 N305 C311 117.6(3) . . ?
C312 N305 Zn42 117.1(3) . . ?
C314 N306 Zn33 117.0(2) . . ?
C314 N306 C318 118.4(3) . . ?
C314 N306 Zn43 123.7(3) . . ?
C318 N306 Zn33 124.6(2) . . ?
C318 N306 Zn43 117.8(3) . . ?
C323 N307 Zn33 124.7(3) . . ?
C323 N307 Zn43 118.6(3) . . ?
C319 N307 Zn33 118.3(3) . . ?
C319 N307 C323 116.8(3) . . ?
C319 N307 Zn43 124.6(3) . . ?
C330 N311 Zn32 124.8(3) . 3_455 ?
C330 N311 Zn42 119.3(3) . 3_455 ?
C329 N311 Zn32 117.2(3) . 3_455 ?
C329 N311 C330 118.0(3) . . ?
C329 N311 Zn42 122.6(3) . 3_455 ?
C301 N301 Zn31 124.9(2) . . ?
C301 N301 Zn41 120.8(3) . . ?
C305 N301 Zn31 117.3(2) . . ?
C305 N301 C301 117.2(3) . . ?
C305 N301 Zn41 121.9(3) . . ?
C336 N312 Zn31 120.1(3) . 6_566 ?
C336 N312 Zn41 130.9(4) . 6_566 ?
C332 N312 Zn31 121.8(3) . 6_566 ?
C332 N312 C336 117.7(3) . . ?
C332 N312 Zn41 111.1(4) . 6_566 ?
N303 C306 N302 125.3(3) . . ?
N303 C306 C303 118.3(2) . . ?
N302 C306 C303 116.4(2) . . ?
N310 C326 C334 116.5(3) . . ?
N308 C326 N310 125.4(3) . . ?
N308 C326 C334 118.1(3) . . ?
N310 C325 C327 117.0(3) . . ?
N309 C325 N310 125.5(3) . . ?
N309 C325 C327 117.5(3) . . ?
C302 C303 C306 122.7(3) . . ?
C304 C303 C306 119.9(3) . . ?
C304 C303 C302 117.4(3) . . ?
C310 C309 C307 120.5(3) . . ?
C310 C309 C313 117.7(3) . . ?
C313 C309 C307 121.8(3) . . ?
N304 C307 N303 125.0(2) . . ?
N304 C307 C309 118.7(2) . . ?
N303 C307 C309 116.3(2) . . ?
N304 C308 C316 119.7(2) . . ?
N302 C308 N304 125.4(3) . . ?
N302 C308 C316 114.9(2) . . ?
C335 C334 C326 121.2(3) . . ?
C335 C334 C333 118.4(3) . . ?
C333 C334 C326 120.4(3) . . ?
N308 C324 N309 125.0(3) . . ?
N308 C324 C321 118.0(3) . . ?
N309 C324 C321 117.1(3) . . ?
C322 C321 C324 121.4(3) . . ?
C322 C321 C320 116.9(3) . . ?
C320 C321 C324 121.7(3) . . ?
C317 C316 C308 121.7(3) . . ?
C315 C316 C308 121.0(3) . . ?
C315 C316 C317 117.3(3) . . ?
C331 C327 C325 121.8(3) . . ?
C331 C327 C328 117.5(3) . . ?
C328 C327 C325 120.7(3) . . ?
C303 C302 H302 120.2 . . ?
C301 C302 C303 119.6(3) . . ?
C301 C302 H302 120.2 . . ?
C334 C335 H335 120.2 . . ?
C334 C335 C336 119.6(3) . . ?
C336 C335 H335 120.2 . . ?
N301 C301 C302 122.5(3) . . ?
N301 C301 H301 118.8 . . ?
C302 C301 H301 118.8 . . ?
C309 C310 H310 120.0 . . ?
C309 C310 C311 119.9(3) . . ?
C311 C310 H310 120.0 . . ?
N305 C311 C310 122.4(3) . . ?
N305 C311 H311 118.8 . . ?
C310 C311 H311 118.8 . . ?
N312 C336 C335 122.3(4) . . ?
N312 C336 H336 118.8 . . ?
C335 C336 H336 118.8 . . ?
C316 C317 H317 120.3 . . ?
C316 C317 C318 119.3(3) . . ?
C318 C317 H317 120.3 . . ?
N306 C314 H314 118.6 . . ?
N306 C314 C315 122.8(3) . . ?
C315 C314 H314 118.6 . . ?
N306 C318 C317 122.0(3) . . ?
N306 C318 H318 119.0 . . ?
C317 C318 H318 119.0 . . ?
C309 C313 H313 120.3 . . ?
C312 C313 C309 119.5(3) . . ?
C312 C313 H313 120.3 . . ?
C316 C315 C314 120.1(3) . . ?
C316 C315 H315 120.0 . . ?
C314 C315 H315 120.0 . . ?
N305 C312 C313 122.8(3) . . ?
N305 C312 H312 118.6 . . ?
C313 C312 H312 118.6 . . ?
C327 C331 H331 119.8 . . ?
C327 C331 C330 120.4(3) . . ?
C330 C331 H331 119.8 . . ?
C321 C322 H322 120.0 . . ?
C323 C322 C321 120.1(3) . . ?
C323 C322 H322 120.0 . . ?
N307 C323 C322 123.1(4) . . ?
N307 C323 H323 118.4 . . ?
C322 C323 H323 118.4 . . ?
N311 C330 C331 121.3(4) . . ?
N311 C330 H330 119.3 . . ?
C331 C330 H330 119.3 . . ?
N307 C319 H319 118.3 . . ?
N307 C319 C320 123.4(4) . . ?
C320 C319 H319 118.3 . . ?
C334 C333 H333 120.9 . . ?
C334 C333 C332 118.1(4) . . ?
C332 C333 H333 120.9 . . ?
C321 C320 H320 120.2 . . ?
C319 C320 C321 119.6(4) . . ?
C319 C320 H320 120.2 . . ?
N312 C332 C333 123.7(4) . . ?
N312 C332 H332 118.1 . . ?
C333 C332 H332 118.1 . . ?
C303 C304 H304 120.2 . . ?
C305 C304 C303 119.6(3) . . ?
C305 C304 H304 120.2 . . ?
C327 C328 H328 120.2 . . ?
C329 C328 C327 119.6(4) . . ?
C329 C328 H328 120.2 . . ?
N311 C329 C328 123.2(4) . . ?
N311 C329 H329 118.4 . . ?
C328 C329 H329 118.4 . . ?
N301 C305 C304 123.6(3) . . ?
N301 C305 H305 118.2 . . ?
C304 C305 H305 118.2 . . ?
N305 Zn42 N311 101.7(3) . 3_545 ?
N305 Zn42 I403 104.7(3) . . ?
N305 Zn42 I404 109.5(3) . . ?
N311 Zn42 I403 105.5(3) 3_545 . ?
N311 Zn42 I404 110.9(4) 3_545 . ?
I403 Zn42 I404 122.5(3) . . ?
N301 Zn41 I402 98.2(3) . . ?
N301 Zn41 I401 113.6(3) . . ?
N312 Zn41 N301 98.9(3) 6_565 . ?
N312 Zn41 I402 102.4(3) 6_565 . ?
N312 Zn41 I401 111.3(3) 6_565 . ?
I401 Zn41 I402 128.1(3) . . ?
N306 Zn43 I405 102.8(3) . . ?
N306 Zn43 I406 110.4(3) . . ?
N307 Zn43 N306 102.2(3) . . ?
N307 Zn43 I405 105.9(3) . . ?
N307 Zn43 I406 110.4(3) . . ?
I405 Zn43 I406 123.0(3) . . ?

loop_
_geom_bond_atom_site_label_1
_geom_bond_atom_site_label_2
_geom_bond_distance
_geom_bond_site_symmetry_2
_geom_bond_publ_flag
I306 Zn33 2.536(4) . ?
I305 Zn33 2.544(3) . ?
I302 Zn31 2.539(3) . ?
I303 Zn32 2.556(5) . ?
I304 Zn32 2.536(5) . ?
I301 Zn31 2.520(3) . ?
Zn32 N305 2.058(5) . ?
Zn32 N311 2.074(6) 3_545 ?
Zn33 N306 2.084(4) . ?
Zn33 N307 2.062(5) . ?
Zn31 N301 2.077(4) . ?
Zn31 N312 2.098(4) 6_565 ?
N304 C307 1.338(4) . ?
N304 C308 1.333(4) . ?
N310 C326 1.341(4) . ?
N310 C325 1.335(4) . ?
N303 C306 1.324(3) . ?
N303 C307 1.341(3) . ?
N308 C326 1.324(4) . ?
N308 C324 1.333(4) . ?
N302 C306 1.339(4) . ?
N302 C308 1.333(4) . ?
N309 C325 1.335(4) . ?
N309 C324 1.335(4) . ?
N305 C311 1.337(4) . ?
N305 C312 1.331(4) . ?
N305 Zn42 2.065(7) . ?
N306 C314 1.310(4) . ?
N306 C318 1.327(4) . ?
N306 Zn43 2.088(7) . ?
N307 C323 1.346(5) . ?
N307 C319 1.315(5) . ?
N307 Zn43 2.052(7) . ?
N311 C330 1.323(4) . ?
N311 C329 1.315(5) . ?
N311 Zn42 2.067(9) 3_455 ?
N301 C301 1.336(4) . ?
N301 C305 1.327(5) . ?
N301 Zn41 2.075(6) . ?
N312 C336 1.326(5) . ?
N312 C332 1.316(5) . ?
N312 Zn41 2.040(7) 6_566 ?
C306 C303 1.486(4) . ?
C326 C334 1.495(4) . ?
C325 C327 1.478(4) . ?
C303 C302 1.378(4) . ?
C303 C304 1.373(4) . ?
C309 C307 1.478(4) . ?
C309 C310 1.367(4) . ?
C309 C313 1.378(4) . ?
C308 C316 1.486(4) . ?
C334 C335 1.365(5) . ?
C334 C333 1.374(5) . ?
C324 C321 1.470(5) . ?
C321 C322 1.371(5) . ?
C321 C320 1.385(5) . ?
C316 C317 1.381(4) . ?
C316 C315 1.366(4) . ?
C327 C331 1.343(5) . ?
C327 C328 1.373(5) . ?
C302 H302 0.9500 . ?
C302 C301 1.370(4) . ?
C335 H335 0.9500 . ?
C335 C336 1.389(4) . ?
C301 H301 0.9500 . ?
C310 H310 0.9500 . ?
C310 C311 1.378(4) . ?
C311 H311 0.9500 . ?
C336 H336 0.9500 . ?
C317 H317 0.9500 . ?
C317 C318 1.389(5) . ?
C314 H314 0.9500 . ?
C314 C315 1.374(5) . ?
C318 H318 0.9500 . ?
C313 H313 0.9500 . ?
C313 C312 1.376(5) . ?
C315 H315 0.9500 . ?
C312 H312 0.9500 . ?
C331 H331 0.9500 . ?
C331 C330 1.396(5) . ?
C322 H322 0.9500 . ?
C322 C323 1.368(5) . ?
C323 H323 0.9500 . ?
C330 H330 0.9500 . ?
C319 H319 0.9500 . ?
C319 C320 1.380(6) . ?
C333 H333 0.9500 . ?
C333 C332 1.393(5) . ?
C320 H320 0.9500 . ?
C332 H332 0.9500 . ?
C304 H304 0.9500 . ?
C304 C305 1.355(5) . ?
C328 H328 0.9500 . ?
C328 C329 1.362(6) . ?
C329 H329 0.9500 . ?
C305 H305 0.9500 . ?
I403 Zn42 2.513(8) . ?
Zn42 I404 2.516(7) . ?
I402 Zn41 2.525(6) . ?
Zn41 I401 2.521(6) . ?
I405 Zn43 2.539(6) . ?
Zn43 I406 2.555(7) . ?

loop_
_geom_torsion_atom_site_label_1
_geom_torsion_atom_site_label_2
_geom_torsion_atom_site_label_3
_geom_torsion_atom_site_label_4
_geom_torsion
_geom_torsion_site_symmetry_1
_geom_torsion_site_symmetry_2
_geom_torsion_site_symmetry_3
_geom_torsion_site_symmetry_4
_geom_torsion_publ_flag
Zn32 N305 C311 C310 177.9(3) . . . . ?
Zn32 N305 C312 C313 -179.5(4) . . . . ?
Zn32 N311 C330 C331 178.2(3) 3_455 . . . ?
Zn32 N311 C329 C328 -177.9(5) 3_455 . . . ?
Zn33 N306 C314 C315 179.2(4) . . . . ?
Zn33 N306 C318 C317 179.4(3) . . . . ?
Zn33 N307 C323 C322 174.3(3) . . . . ?
Zn33 N307 C319 C320 -175.2(4) . . . . ?
Zn31 N301 C301 C302 -168.8(3) . . . . ?
Zn31 N301 C305 C304 171.9(5) . . . . ?
Zn31 N312 C336 C335 -173.2(3) 6_566 . . . ?
Zn31 N312 C332 C333 172.5(4) 6_566 . . . ?
N304 C308 C316 C317 6.9(5) . . . . ?
N304 C308 C316 C315 -174.8(3) . . . . ?
N310 C326 C334 C335 -11.3(4) . . . . ?
N310 C326 C334 C333 169.0(3) . . . . ?
N310 C325 C327 C331 -20.1(4) . . . . ?
N310 C325 C327 C328 157.9(4) . . . . ?
N303 C306 C303 C302 0.3(5) . . . . ?
N303 C306 C303 C304 -179.5(4) . . . . ?
N308 C326 C334 C335 166.7(3) . . . . ?
N308 C326 C334 C333 -13.0(4) . . . . ?
N308 C324 C321 C322 19.8(5) . . . . ?
N308 C324 C321 C320 -160.3(4) . . . . ?
N302 C306 C303 C302 179.1(3) . . . . ?
N302 C306 C303 C304 -0.7(5) . . . . ?
N302 C308 C316 C317 -171.3(3) . . . . ?
N302 C308 C316 C315 7.0(5) . . . . ?
N309 C325 C327 C331 162.4(3) . . . . ?
N309 C325 C327 C328 -19.7(5) . . . . ?
N309 C324 C321 C322 -161.1(3) . . . . ?
N309 C324 C321 C320 18.8(5) . . . . ?
N306 C314 C315 C316 1.7(7) . . . . ?
N307 C319 C320 C321 0.3(8) . . . . ?
C306 N303 C307 N304 -2.8(5) . . . . ?
C306 N303 C307 C309 177.2(3) . . . . ?
C306 N302 C308 N304 -5.0(5) . . . . ?
C306 N302 C308 C316 173.0(3) . . . . ?
C306 C303 C302 C301 -178.7(3) . . . . ?
C306 C303 C304 C305 -179.1(5) . . . . ?
C326 N310 C325 N309 3.3(4) . . . . ?
C326 N310 C325 C327 -174.0(2) . . . . ?
C326 N308 C324 N309 2.8(4) . . . . ?
C326 N308 C324 C321 -178.1(3) . . . . ?
C326 C334 C335 C336 179.2(3) . . . . ?
C326 C334 C333 C332 -179.7(3) . . . . ?
C325 N310 C326 N308 -5.0(4) . . . . ?
C325 N310 C326 C334 172.8(2) . . . . ?
C325 N309 C324 N308 -4.3(4) . . . . ?
C325 N309 C324 C321 176.7(3) . . . . ?
C325 C327 C331 C330 178.9(3) . . . . ?
C325 C327 C328 C329 -178.5(5) . . . . ?
C303 C302 C301 N301 -2.5(6) . . . . ?
C303 C304 C305 N301 -2.0(10) . . . . ?
C309 C310 C311 N305 1.6(6) . . . . ?
C309 C313 C312 N305 1.7(7) . . . . ?
C307 N304 C308 N302 3.5(5) . . . . ?
C307 N304 C308 C316 -174.4(3) . . . . ?
C307 N303 C306 N302 1.1(5) . . . . ?
C307 N303 C306 C303 179.8(3) . . . . ?
C307 C309 C310 C311 179.6(3) . . . . ?
C307 C309 C313 C312 178.8(4) . . . . ?
C308 N304 C307 N303 0.7(4) . . . . ?
C308 N304 C307 C309 -179.4(3) . . . . ?
C308 N302 C306 N303 2.5(5) . . . . ?
C308 N302 C306 C303 -176.2(3) . . . . ?
C308 C316 C317 C318 177.2(3) . . . . ?
C308 C316 C315 C314 -178.3(4) . . . . ?
C334 C335 C336 N312 0.7(5) . . . . ?
C334 C333 C332 N312 0.5(7) . . . . ?
C324 N308 C326 N310 2.2(4) . . . . ?
C324 N308 C326 C334 -175.6(3) . . . . ?
C324 N309 C325 N310 0.9(4) . . . . ?
C324 N309 C325 C327 178.2(3) . . . . ?
C324 C321 C322 C323 -179.9(4) . . . . ?
C324 C321 C320 C319 179.5(4) . . . . ?
C321 C322 C323 N307 0.7(6) . . . . ?
C316 C317 C318 N306 0.8(6) . . . . ?
C327 C331 C330 N311 -0.3(5) . . . . ?
C327 C328 C329 N311 -0.5(9) . . . . ?
C302 C303 C304 C305 1.1(8) . . . . ?
C335 C334 C333 C332 0.7(6) . . . . ?
C301 N301 C305 C304 0.6(8) . . . . ?
C310 C309 C307 N304 -179.4(3) . . . . ?
C310 C309 C307 N303 0.5(5) . . . . ?
C310 C309 C313 C312 -0.8(6) . . . . ?
C311 N305 C312 C313 -0.8(6) . . . . ?
C336 N312 C332 C333 -1.0(6) . . . . ?
C317 C316 C315 C314 0.0(6) . . . . ?
C314 N306 C318 C317 0.9(6) . . . . ?
C318 N306 C314 C315 -2.1(6) . . . . ?
C313 C309 C307 N304 0.9(5) . . . . ?
C313 C309 C307 N303 -179.1(3) . . . . ?
C313 C309 C310 C311 -0.7(6) . . . . ?
C315 C316 C317 C318 -1.2(6) . . . . ?
C312 N305 C311 C310 -0.8(6) . . . . ?
C331 C327 C328 C329 -0.5(7) . . . . ?
C322 C321 C320 C319 -0.6(6) . . . . ?
C323 N307 C319 C320 0.5(7) . . . . ?
C330 N311 C329 C328 1.1(8) . . . . ?
C319 N307 C323 C322 -1.0(6) . . . . ?
C333 C334 C335 C336 -1.2(5) . . . . ?
C320 C321 C322 C323 0.1(6) . . . . ?
C332 N312 C336 C335 0.4(5) . . . . ?
C304 C303 C302 C301 1.0(6) . . . . ?
C328 C327 C331 C330 0.9(6) . . . . ?
C329 N311 C330 C331 -0.7(6) . . . . ?
C305 N301 C301 C302 1.7(6) . . . . ?
Zn42 N305 C311 C310 173.5(4) . . . . ?
Zn42 N305 C312 C313 -175.6(4) . . . . ?
Zn42 N311 C330 C331 -179.1(4) 3_455 . . . ?
Zn42 N311 C329 C328 179.5(5) 3_455 . . . ?
Zn41 N301 C301 C302 179.1(4) . . . . ?
Zn41 N301 C305 C304 -176.7(6) . . . . ?
Zn41 N312 C336 C335 -174.0(3) 6_566 . . . ?
Zn41 N312 C332 C333 174.5(4) 6_566 . . . ?
Zn43 N306 C314 C315 179.8(4) . . . . ?
Zn43 N306 C318 C317 179.1(4) . . . . ?
Zn43 N307 C323 C322 178.0(4) . . . . ?
Zn43 N307 C319 C320 -178.5(4) . . . . ?

loop_
_exptl_oxdiff_crystal_face_indexfrac_h
_exptl_oxdiff_crystal_face_indexfrac_k
_exptl_oxdiff_crystal_face_indexfrac_l
_exptl_oxdiff_crystal_face_x
_exptl_oxdiff_crystal_face_y
_exptl_oxdiff_crystal_face_z
1.0000 0.0000 0.0000 -0.0340 0.0034 0.0289
-1.0000 -0.0000 -0.0000 0.0340 -0.0034 -0.0289
2.0000 -1.0000 2.0000 -0.1755 0.0233 -0.0368
-2.0000 -1.0000 2.0000 -0.0396 0.0097 -0.1525
-1.0000 0.0000 2.0000 -0.0168 0.0759 -0.0643
1.0000 1.0000 2.0000 -0.0279 0.1456 0.0528
1.0000 -0.0000 -2.0000 0.0168 -0.0759 0.0643
1.0000 -2.0000 -1.0000 -0.1222 -0.1619 -0.0719
2.0000 -0.0000 -1.0000 -0.0426 -0.0329 0.0756
-0.0000 2.0000 -1.0000 0.1390 0.0860 0.1362
2.0000 1.0000 -2.0000 0.0396 -0.0097 0.1525
-1.0000 -0.0000 -1.0000 0.0594 -0.0431 -0.0113
1.0000 0.0000 2.0000 -0.0847 0.0827 -0.0064

loop_
_smtbx_masks_void_nr
_smtbx_masks_void_average_x
_smtbx_masks_void_average_y
_smtbx_masks_void_average_z
_smtbx_masks_void_volume
_smtbx_masks_void_count_electrons
_smtbx_masks_void_content
1 -0.376 -0.996 -0.126 4084.6 1171.4 ?
2 -0.885 -0.786 -0.135 4084.6 1171.4 ?
